data_7709744
loop_
_publ_author_name
'Jin, Da'
'Sun, Xiaofei'
'Hinz, Alexander'
'Roesky, Peter W.'

_publ_section_title
;
 Rare-earth metal complexes with redox-active formazanate ligands
;
_journal_name_full 'Dalton Transactions'
_journal_paper_doi 10.1039/D2DT00456A
_journal_year 2022
_chemical_formula_moiety 'C43 H53 N4 Sm'
_chemical_formula_sum 'C43 H53 N4 Sm'
_chemical_formula_weight 776.24
_space_group_crystal_system monoclinic
_space_group_IT_number 14
_space_group_name_Hall '-P 2ybc'
_space_group_name_H-M_alt 'P 1 21/c 1'
_atom_sites_solution_hydrogens geom
_atom_sites_solution_primary dual
_audit_creation_date 2021-11-04
_audit_creation_method
;
Olex2 1.3
(compiled 2020.11.12 svn.r5f609507 for OlexSys, GUI svn.r6408)
;
_audit_update_record
;
2021-12-16 deposited with the CCDC.	2022-03-08 downloaded from the CCDC.
;
_cell_angle_alpha 90
_cell_angle_beta 109.217(4)
_cell_angle_gamma 90
_cell_formula_units_Z 4
_cell_length_a 22.8627(11)
_cell_length_b 10.1803(5)
_cell_length_c 17.1284(8)
_cell_measurement_reflns_used 23038
_cell_measurement_temperature 100
_cell_measurement_theta_max 29.97
_cell_measurement_theta_min 2.36
_cell_volume 3764.5(3)
_computing_cell_refinement
;
X-Area Recipe 1.33.0.0 (STOE, 2015)
;
_computing_data_collection 'STOE X-AREA'
_computing_data_reduction
;
X-Area Integrate 1.73.1.0 (STOE, 2018)
X-Area LANA 1.73.2.0 (STOE, 2018)
;
_computing_molecular_graphics 'Olex2 1.3 (Dolomanov et al., 2009)'
_computing_publication_material
;
STOE & Cie GmbH, X-Area, software package for collecting single-crystal or
multi-domain crystal data on STOE area-detector diffractometers, for image 
processing, for the correction and scaling of reflection intensities and 
for outlier rejection, version 1.84, Darmstadt 2018
MS Word (Microsoft)
Olex2 (Dolomanov et al., 2009)
;
_computing_structure_refinement 'SHELXL 2018/3 (Sheldrick, 2015)'
_computing_structure_solution 'SHELXT 2018/2 (Sheldrick, 2018)'
_diffrn_ambient_temperature 100
_diffrn_detector Pilatus200K
_diffrn_detector_area_resol_mean 5.81
_diffrn_detector_type 'Dectris Pilatus 100k'
_diffrn_measured_fraction_theta_full 0.996
_diffrn_measured_fraction_theta_max 0.864
_diffrn_measurement_details
;
 321 frames, detector distance = 60 mm
;
_diffrn_measurement_device 'Eulerian 4-circle diffractometer'
_diffrn_measurement_device_type 'STOE STADIVARI'
_diffrn_measurement_method '\w scans'
_diffrn_radiation_collimation '0.5 mm diameter, monocapillary'
_diffrn_radiation_monochromator 'single reflection optic'
_diffrn_radiation_polarisn_norm 0
_diffrn_radiation_probe x-ray
_diffrn_radiation_type 'Mo K\a'
_diffrn_radiation_wavelength 0.71073
_diffrn_reflns_av_R_equivalents 0.0636
_diffrn_reflns_av_unetI/netI 0.0941
_diffrn_reflns_Laue_measured_fraction_full 0.996
_diffrn_reflns_Laue_measured_fraction_max 0.864
_diffrn_reflns_limit_h_max 26
_diffrn_reflns_limit_h_min -31
_diffrn_reflns_limit_k_max 13
_diffrn_reflns_limit_k_min -13
_diffrn_reflns_limit_l_max 23
_diffrn_reflns_limit_l_min -22
_diffrn_reflns_number 17565
_diffrn_reflns_point_group_measured_fraction_full 0.996
_diffrn_reflns_point_group_measured_fraction_max 0.864
_diffrn_reflns_theta_full 25.242
_diffrn_reflns_theta_max 30.061
_diffrn_reflns_theta_min 2.212
_diffrn_source 'Mo LFF Sealed Tube'
_diffrn_source_current 1.000
_diffrn_source_power 0.050
_diffrn_source_type 'Xenocs Genix3D microfocus'
_diffrn_source_voltage 50
_exptl_absorpt_coefficient_mu 1.594
_exptl_absorpt_correction_T_max 0.8188
_exptl_absorpt_correction_T_min 0.3666
_exptl_absorpt_correction_type multi-scan
_exptl_absorpt_process_details
;
STOE X-Red32, absorption correction by Gaussian integration, analogous to
P. Coppens, "The Evaluation of Absorption and Extinction in Single-Crystal
Structure Analysis", published in: F. R. Ahmed (Editor), "Crystallographic
Computing", Munksgaard, Copenhagen (1970), 255 - 270.
Afterwards scaling of reflection intensities was performed within STOE LANA.
J. Koziskova, F. Hahn, J. Richter, J. Kozisek, "Comparison of different
absorption corrections on the model structure of tetrakis(\m~2~-acetato)-
diaqua-di-copper(II)", Acta Chimica Slovaca, vol. 9, no. 2, 2016, pp. 136 - 140.
;
_exptl_crystal_colour 'dark red'
_exptl_crystal_colour_modifier dark
_exptl_crystal_colour_primary red
_exptl_crystal_density_diffrn 1.370
_exptl_crystal_density_method 'not measured'
_exptl_crystal_description plate
_exptl_crystal_F_000 1604
_exptl_crystal_size_max 0.22
_exptl_crystal_size_mid 0.174
_exptl_crystal_size_min 0.11
_refine_diff_density_max 1.872
_refine_diff_density_min -2.076
_refine_diff_density_rms 0.175
_refine_ls_extinction_method none
_refine_ls_goodness_of_fit_ref 0.958
_refine_ls_hydrogen_treatment constr
_refine_ls_matrix_type full
_refine_ls_number_parameters 486
_refine_ls_number_reflns 9548
_refine_ls_number_restraints 10
_refine_ls_restrained_S_all 0.958
_refine_ls_R_factor_all 0.0994
_refine_ls_R_factor_gt 0.0628
_refine_ls_shift/su_max 0.002
_refine_ls_shift/su_mean 0.000
_refine_ls_structure_factor_coef Fsqd
_refine_ls_weighting_details 'w=1/[\s^2^(Fo^2^)+(0.1007P)^2^] where P=(Fo^2^+2Fc^2^)/3'
_refine_ls_weighting_scheme calc
_refine_ls_wR_factor_gt 0.1499
_refine_ls_wR_factor_ref 0.1696
_reflns_d_resolution_high 0.707
_reflns_d_resolution_low 9.209
_reflns_Friedel_coverage 0.000
_reflns_limit_h_max 23
_reflns_limit_h_min -22
_reflns_limit_k_max 14
_reflns_limit_k_min -13
_reflns_limit_l_max 26
_reflns_limit_l_min -31
_reflns_number_gt 6259
_reflns_number_total 9548
_reflns_threshold_expression 'I > 2\s(I)'
_cod_data_source_file d2dt00456a4.cif
_cod_data_source_block jd068
_cod_database_code 7709744
_shelx_shelxl_version_number 2018/3
_shelx_space_group_comment
;
The symmetry employed for this shelxl refinement is uniquely defined
by the following loop, which should always be used as a source of
symmetry information in preference to the above space-group names.
They are only intended as comments.
;
_shelx_estimated_absorpt_t_max 0.844
_shelx_estimated_absorpt_t_min 0.721
_olex2_refinement_description
;
1. Fixed Uiso
 At 1.2 times of:
  All C(H) groups
 At 1.5 times of:
  All C(H,H,H) groups
2. Restrained distances
 C5-C8A \\sim C5-C8B
 with sigma of 0.02
 C8A-C11A \\sim C8B-C10B
 with sigma of 0.02
 C8A-C9A \\sim C8B-C11B
 with sigma of 0.02
 C11A-C9A \\sim C10B-C11B
 with sigma of 0.04
 C8A-C10A \\sim C8B-C9B
 with sigma of 0.02
 C9A-C10A \\sim C11B-C9B
 with sigma of 0.04
 C11A-C10A \\sim C10B-C9B
 with sigma of 0.04
 C5-C11A \\sim C5-C10B
 with sigma of 0.04
 C5-C9A \\sim C5-C11B
 with sigma of 0.04
 C5-C10A \\sim C5-C9B
 with sigma of 0.04
3. Others
 Sof(C8B)=Sof(C9B)=Sof(H9BA)=Sof(H9BB)=Sof(H9BC)=Sof(C10B)=Sof(H10D)=Sof(H10E)=
 Sof(H10F)=Sof(C11B)=Sof(H11D)=Sof(H11E)=Sof(H11F)=1-FVAR(1)
 Sof(C8A)=Sof(C9A)=Sof(H9AA)=Sof(H9AB)=Sof(H9AC)=Sof(C10A)=Sof(H10A)=Sof(H10B)=
 Sof(H10C)=Sof(C11A)=Sof(H11A)=Sof(H11B)=Sof(H11C)=FVAR(1)
4.a Aromatic/amide H refined with riding coordinates:
 C3(H3), C4(H4), C6(H6), C7(H7), C13(H13), C14(H14), C15(H15), C16(H16),
 C17(H17), C19(H19), C20(H20), C21(H21), C22(H22), C23(H23)
4.b Idealised Me refined as rotating group:
 C9A(H9AA,H9AB,H9AC), C9B(H9BA,H9BB,H9BC), C10A(H10A,H10B,H10C), C10B(H10D,
 H10E,H10F), C11A(H11A,H11B,H11C), C11B(H11D,H11E,H11F), C25(H25A,H25B,H25C),
 C27(H27A,H27B,H27C), C29(H29A,H29B,H29C), C31(H31A,H31B,H31C), C33(H33A,H33B,
 H33C), C35(H35A,H35B,H35C), C37(H37A,H37B,H37C), C39(H39A,H39B,H39C), C41(H41A,
 H41B,H41C), C43(H43A,H43B,H43C)
;
_olex2_submission_special_instructions 'No special instructions were received'

loop_
_space_group_symop_operation_xyz
'x, y, z'
'-x, y+1/2, -z+1/2'
'-x, -y, -z'
'x, -y-1/2, z-1/2'

loop_
_atom_site_label
_atom_site_type_symbol
_atom_site_fract_x
_atom_site_fract_y
_atom_site_fract_z
_atom_site_U_iso_or_equiv
_atom_site_adp_type
_atom_site_occupancy
_atom_site_site_symmetry_order
_atom_site_calc_flag
_atom_site_refinement_flags_posn
_atom_site_refinement_flags_adp
_atom_site_refinement_flags_occupancy
_atom_site_disorder_assembly
_atom_site_disorder_group
Sm Sm 0.79857(2) 0.51752(3) 0.71739(2) 0.02841(11) Uani 1 1 d . . . . .
N1 N 0.7864(2) 0.2987(4) 0.7750(3) 0.0313(10) Uani 1 1 d . . . . .
N2 N 0.7391(2) 0.2208(4) 0.7649(3) 0.0327(10) Uani 1 1 d . . . . .
N3 N 0.6577(2) 0.3478(4) 0.6608(3) 0.0336(11) Uani 1 1 d . . . . .
N4 N 0.6883(2) 0.4533(4) 0.6584(3) 0.0301(10) Uani 1 1 d . . . . .
C1 C 0.6830(3) 0.2462(5) 0.7111(3) 0.0310(12) Uani 1 1 d . . . . .
C2 C 0.6369(3) 0.1391(5) 0.7044(3) 0.0309(12) Uani 1 1 d . . . . .
C3 C 0.6375(3) 0.0622(5) 0.7719(3) 0.0332(12) Uani 1 1 d . . . . .
H3 H 0.669232 0.075248 0.823437 0.040 Uiso 1 1 calc R U . . .
C4 C 0.5933(3) -0.0318(5) 0.7656(4) 0.0361(13) Uani 1 1 d . . . . .
H4 H 0.594783 -0.080974 0.813324 0.043 Uiso 1 1 calc R U . . .
C5 C 0.5461(3) -0.0578(6) 0.6913(4) 0.0351(13) Uani 1 1 d D . . . .
C6 C 0.5472(3) 0.0164(6) 0.6227(4) 0.0397(14) Uani 1 1 d . . . . .
H6 H 0.516781 0.000248 0.570376 0.048 Uiso 1 1 calc R U . . .
C7 C 0.5910(3) 0.1114(5) 0.6292(3) 0.0375(14) Uani 1 1 d . . . . .
H7 H 0.590006 0.159803 0.581377 0.045 Uiso 1 1 calc R U . . .
C8A C 0.4964(6) -0.1615(12) 0.6852(7) 0.031(11) Uani 0.536(9) 1 d D . P A 1
C8B C 0.4946(7) -0.1579(14) 0.6831(11) 0.047(15) Uani 0.464(9) 1 d D . P A 2
C9A C 0.5027(6) -0.2737(10) 0.6283(8) 0.048(3) Uani 0.536(9) 1 d D . P A 1
H9AA H 0.496005 -0.239260 0.572571 0.072 Uiso 0.536(9) 1 calc R U P A 1
H9AB H 0.471755 -0.341616 0.625904 0.072 Uiso 0.536(9) 1 calc R U P A 1
H9AC H 0.544284 -0.311845 0.650045 0.072 Uiso 0.536(9) 1 calc R U P A 1
C9B C 0.4501(6) -0.1742(13) 0.5928(7) 0.042(3) Uani 0.464(9) 1 d D . P A 2
H9BA H 0.435160 -0.087735 0.569646 0.062 Uiso 0.464(9) 1 calc R U P A 2
H9BB H 0.414826 -0.229124 0.592505 0.062 Uiso 0.464(9) 1 calc R U P A 2
H9BC H 0.472344 -0.216129 0.559346 0.062 Uiso 0.464(9) 1 calc R U P A 2
C10A C 0.4305(6) -0.1006(12) 0.6487(10) 0.064(4) Uani 0.536(9) 1 d D . P A 1
H10A H 0.426722 -0.025924 0.682834 0.097 Uiso 0.536(9) 1 calc R U P A 1
H10B H 0.399354 -0.166980 0.648206 0.097 Uiso 0.536(9) 1 calc R U P A 1
H10C H 0.423976 -0.070510 0.592100 0.097 Uiso 0.536(9) 1 calc R U P A 1
C10B C 0.4562(6) -0.1129(15) 0.7359(8) 0.047(4) Uani 0.464(9) 1 d D . P A 2
H10D H 0.483285 -0.101309 0.793169 0.071 Uiso 0.464(9) 1 calc R U P A 2
H10E H 0.424617 -0.179051 0.733831 0.071 Uiso 0.464(9) 1 calc R U P A 2
H10F H 0.436036 -0.029198 0.714566 0.071 Uiso 0.464(9) 1 calc R U P A 2
C11A C 0.5013(6) -0.2232(13) 0.7688(7) 0.053(4) Uani 0.536(9) 1 d D . P A 1
H11A H 0.542951 -0.259762 0.794299 0.079 Uiso 0.536(9) 1 calc R U P A 1
H11B H 0.470563 -0.293436 0.760408 0.079 Uiso 0.536(9) 1 calc R U P A 1
H11C H 0.493659 -0.155865 0.805144 0.079 Uiso 0.536(9) 1 calc R U P A 1
C11B C 0.5246(7) -0.2927(12) 0.7119(10) 0.055(5) Uani 0.464(9) 1 d D . P A 2
H11D H 0.553137 -0.314033 0.681798 0.083 Uiso 0.464(9) 1 calc R U P A 2
H11E H 0.492276 -0.360056 0.700852 0.083 Uiso 0.464(9) 1 calc R U P A 2
H11F H 0.547465 -0.289591 0.771324 0.083 Uiso 0.464(9) 1 calc R U P A 2
C12 C 0.8402(3) 0.2472(5) 0.8357(3) 0.0305(12) Uani 1 1 d . . . . .
C13 C 0.8974(3) 0.2967(6) 0.8393(3) 0.0359(13) Uani 1 1 d . . . . .
H13 H 0.899227 0.363592 0.801532 0.043 Uiso 1 1 calc R U . . .
C14 C 0.9515(3) 0.2524(6) 0.8955(4) 0.0408(14) Uani 1 1 d . . . . .
H14 H 0.989974 0.288056 0.895957 0.049 Uiso 1 1 calc R U . . .
C15 C 0.9502(3) 0.1562(6) 0.9514(4) 0.0401(14) Uani 1 1 d . . . . .
H15 H 0.987481 0.125283 0.990755 0.048 Uiso 1 1 calc R U . . .
C16 C 0.8931(3) 0.1050(6) 0.9494(3) 0.0399(14) Uani 1 1 d . . . . .
H16 H 0.891659 0.039249 0.988091 0.048 Uiso 1 1 calc R U . . .
C17 C 0.8383(3) 0.1485(6) 0.8916(3) 0.0375(13) Uani 1 1 d . . . . .
H17 H 0.799840 0.111452 0.890015 0.045 Uiso 1 1 calc R U . . .
C18 C 0.6500(3) 0.5437(5) 0.5982(3) 0.0329(12) Uani 1 1 d . . . . .
C19 C 0.5970(3) 0.5059(6) 0.5343(4) 0.0412(14) Uani 1 1 d . . . . .
H19 H 0.584225 0.416586 0.528996 0.049 Uiso 1 1 calc R U . . .
C20 C 0.5634(3) 0.5972(7) 0.4790(4) 0.0535(18) Uani 1 1 d . . . . .
H20 H 0.526745 0.571022 0.436447 0.064 Uiso 1 1 calc R U . . .
C21 C 0.5821(3) 0.7284(6) 0.4843(4) 0.0496(17) Uani 1 1 d . . . . .
H21 H 0.558861 0.791046 0.445224 0.059 Uiso 1 1 calc R U . . .
C22 C 0.6351(3) 0.7660(6) 0.5475(4) 0.0453(15) Uani 1 1 d . . . . .
H22 H 0.648369 0.854950 0.552213 0.054 Uiso 1 1 calc R U . . .
C23 C 0.6685(3) 0.6742(5) 0.6034(4) 0.0362(13) Uani 1 1 d . . . . .
H23 H 0.704885 0.700524 0.646268 0.043 Uiso 1 1 calc R U . . .
C24 C 0.8538(3) 0.3672(6) 0.6279(3) 0.0359(13) Uani 1 1 d . . . . .
C25 C 0.8752(3) 0.2269(6) 0.6478(4) 0.0475(17) Uani 1 1 d . . . . .
H25A H 0.916464 0.226287 0.689814 0.071 Uiso 1 1 calc R U . . .
H25B H 0.877044 0.183446 0.597578 0.071 Uiso 1 1 calc R U . . .
H25C H 0.846069 0.179953 0.668828 0.071 Uiso 1 1 calc R U . . .
C26 C 0.7946(3) 0.4008(6) 0.5714(3) 0.0336(13) Uani 1 1 d . . . . .
C27 C 0.7441(3) 0.3064(6) 0.5290(4) 0.0429(15) Uani 1 1 d . . . . .
H27A H 0.740140 0.240861 0.568859 0.064 Uiso 1 1 calc R U . . .
H27B H 0.754097 0.262287 0.484119 0.064 Uiso 1 1 calc R U . . .
H27C H 0.704941 0.354165 0.506212 0.064 Uiso 1 1 calc R U . . .
C28 C 0.7958(3) 0.5380(6) 0.5566(4) 0.0351(13) Uani 1 1 d . . . . .
C29 C 0.7491(3) 0.6111(6) 0.4865(3) 0.0400(14) Uani 1 1 d . . . . .
H29A H 0.707721 0.574149 0.477010 0.060 Uiso 1 1 calc R U . . .
H29B H 0.760144 0.602389 0.436151 0.060 Uiso 1 1 calc R U . . .
H29C H 0.749072 0.704239 0.501074 0.060 Uiso 1 1 calc R U . . .
C30 C 0.8533(3) 0.5885(6) 0.6045(4) 0.0362(13) Uani 1 1 d . . . . .
C31 C 0.8758(3) 0.7253(6) 0.5975(4) 0.0479(17) Uani 1 1 d . . . . .
H31A H 0.844705 0.789014 0.601116 0.072 Uiso 1 1 calc R U . . .
H31B H 0.882657 0.735133 0.544198 0.072 Uiso 1 1 calc R U . . .
H31C H 0.914770 0.740855 0.642447 0.072 Uiso 1 1 calc R U . . .
C32 C 0.8898(3) 0.4821(6) 0.6503(3) 0.0345(12) Uani 1 1 d . . . . .
C33 C 0.9574(3) 0.4921(6) 0.7015(5) 0.0462(16) Uani 1 1 d . . . . .
H33A H 0.963093 0.562492 0.742302 0.069 Uiso 1 1 calc R U . . .
H33B H 0.981774 0.511626 0.665296 0.069 Uiso 1 1 calc R U . . .
H33C H 0.971310 0.408570 0.730009 0.069 Uiso 1 1 calc R U . . .
C34 C 0.8617(3) 0.6231(6) 0.8711(4) 0.0387(14) Uani 1 1 d . . . . .
C35 C 0.9234(3) 0.5764(7) 0.9285(4) 0.0500(17) Uani 1 1 d . . . . .
H35A H 0.917202 0.498872 0.958779 0.075 Uiso 1 1 calc R U . . .
H35B H 0.942738 0.646402 0.967802 0.075 Uiso 1 1 calc R U . . .
H35C H 0.950291 0.553621 0.896302 0.075 Uiso 1 1 calc R U . . .
C36 C 0.8555(3) 0.7280(6) 0.8153(4) 0.0396(14) Uani 1 1 d . . . . .
C37 C 0.9075(3) 0.8097(7) 0.8057(4) 0.0536(18) Uani 1 1 d . . . . .
H37A H 0.941965 0.752322 0.806065 0.080 Uiso 1 1 calc R U . . .
H37B H 0.921432 0.872436 0.851479 0.080 Uiso 1 1 calc R U . . .
H37C H 0.892862 0.857633 0.753164 0.080 Uiso 1 1 calc R U . . .
C38 C 0.7922(3) 0.7627(5) 0.7829(3) 0.0331(12) Uani 1 1 d . . . . .
C39 C 0.7676(3) 0.8839(6) 0.7319(4) 0.0453(16) Uani 1 1 d . . . . .
H39A H 0.776785 0.878930 0.679993 0.068 Uiso 1 1 calc R U . . .
H39B H 0.787447 0.962004 0.762850 0.068 Uiso 1 1 calc R U . . .
H39C H 0.722718 0.889411 0.719854 0.068 Uiso 1 1 calc R U . . .
C40 C 0.7587(3) 0.6764(5) 0.8181(3) 0.0320(12) Uani 1 1 d . . . . .
C41 C 0.6905(3) 0.6783(6) 0.8086(4) 0.0367(13) Uani 1 1 d . . . . .
H41A H 0.669512 0.745992 0.768453 0.055 Uiso 1 1 calc R U . . .
H41B H 0.685564 0.697756 0.862097 0.055 Uiso 1 1 calc R U . . .
H41C H 0.672213 0.592315 0.789008 0.055 Uiso 1 1 calc R U . . .
C42 C 0.8023(3) 0.5892(5) 0.8720(3) 0.0334(13) Uani 1 1 d . . . . .
C43 C 0.7870(4) 0.4930(6) 0.9292(4) 0.0444(16) Uani 1 1 d . . . . .
H43A H 0.748393 0.447213 0.899442 0.067 Uiso 1 1 calc R U . . .
H43B H 0.782079 0.540177 0.976482 0.067 Uiso 1 1 calc R U . . .
H43C H 0.820666 0.428853 0.948868 0.067 Uiso 1 1 calc R U . . .

loop_
_atom_site_aniso_label
_atom_site_aniso_U_11
_atom_site_aniso_U_22
_atom_site_aniso_U_33
_atom_site_aniso_U_23
_atom_site_aniso_U_13
_atom_site_aniso_U_12
Sm 0.03083(17) 0.02347(15) 0.03160(17) -0.00179(11) 0.01116(11) -0.00130(12)
N1 0.037(3) 0.029(2) 0.030(2) -0.0013(19) 0.013(2) -0.003(2)
N2 0.033(3) 0.026(2) 0.040(3) -0.003(2) 0.013(2) -0.007(2)
N3 0.040(3) 0.025(2) 0.038(3) -0.001(2) 0.017(2) -0.003(2)
N4 0.031(3) 0.025(2) 0.035(2) -0.0038(19) 0.012(2) 0.0003(19)
C1 0.032(3) 0.028(3) 0.035(3) -0.003(2) 0.012(2) 0.003(2)
C2 0.031(3) 0.024(2) 0.036(3) -0.002(2) 0.010(2) 0.005(2)
C3 0.029(3) 0.030(3) 0.038(3) 0.005(2) 0.008(2) 0.004(2)
C4 0.032(3) 0.035(3) 0.042(3) 0.006(3) 0.013(3) 0.003(3)
C5 0.033(3) 0.033(3) 0.042(3) -0.006(3) 0.015(3) -0.001(3)
C6 0.043(4) 0.040(3) 0.032(3) -0.006(2) 0.007(3) -0.003(3)
C7 0.056(4) 0.027(3) 0.029(3) -0.001(2) 0.014(3) -0.005(3)
C8A 0.04(2) 0.032(17) 0.023(13) -0.010(11) 0.009(12) -0.001(14)
C8B 0.04(3) 0.04(2) 0.07(3) 0.017(16) 0.02(2) -0.008(19)
C9A 0.062(9) 0.030(6) 0.058(8) -0.010(5) 0.030(7) -0.002(6)
C9B 0.044(9) 0.040(7) 0.038(7) -0.008(6) 0.011(6) -0.003(6)
C10A 0.054(10) 0.038(7) 0.103(13) -0.012(8) 0.030(9) -0.011(7)
C10B 0.037(8) 0.059(9) 0.045(8) -0.011(7) 0.012(6) -0.001(7)
C11A 0.057(9) 0.064(9) 0.045(7) -0.011(6) 0.029(7) -0.035(7)
C11B 0.036(9) 0.033(7) 0.086(13) 0.016(8) 0.005(8) -0.006(6)
C12 0.037(3) 0.026(3) 0.026(3) -0.003(2) 0.008(2) 0.000(2)
C13 0.039(4) 0.030(3) 0.037(3) 0.002(2) 0.010(3) -0.001(3)
C14 0.038(4) 0.041(3) 0.043(3) -0.001(3) 0.013(3) -0.003(3)
C15 0.040(4) 0.039(3) 0.035(3) -0.002(3) 0.005(3) -0.001(3)
C16 0.051(4) 0.037(3) 0.034(3) 0.003(3) 0.016(3) 0.001(3)
C17 0.038(4) 0.040(3) 0.036(3) -0.006(3) 0.014(3) -0.005(3)
C18 0.034(3) 0.033(3) 0.032(3) -0.001(2) 0.012(2) 0.000(2)
C19 0.041(4) 0.034(3) 0.043(3) 0.003(3) 0.006(3) -0.005(3)
C20 0.038(4) 0.055(4) 0.054(4) 0.006(3) -0.002(3) -0.008(3)
C21 0.037(4) 0.042(4) 0.061(4) 0.018(3) 0.006(3) 0.007(3)
C22 0.043(4) 0.027(3) 0.063(4) 0.005(3) 0.012(3) -0.001(3)
C23 0.031(3) 0.032(3) 0.044(3) 0.003(2) 0.010(3) 0.001(2)
C24 0.050(4) 0.032(3) 0.030(3) 0.000(2) 0.019(3) 0.004(3)
C25 0.065(5) 0.036(3) 0.046(4) 0.004(3) 0.026(3) 0.016(3)
C26 0.039(3) 0.037(3) 0.026(3) 0.001(2) 0.013(2) 0.005(3)
C27 0.051(4) 0.037(3) 0.043(3) -0.007(3) 0.019(3) -0.002(3)
C28 0.043(4) 0.034(3) 0.032(3) 0.004(2) 0.017(3) 0.003(3)
C29 0.041(4) 0.043(3) 0.039(3) 0.010(3) 0.017(3) 0.009(3)
C30 0.041(4) 0.034(3) 0.039(3) 0.006(2) 0.021(3) 0.007(3)
C31 0.056(5) 0.038(3) 0.059(4) 0.006(3) 0.032(4) -0.003(3)
C32 0.036(3) 0.043(3) 0.025(3) 0.006(2) 0.011(2) 0.004(3)
C33 0.035(3) 0.053(4) 0.054(4) -0.003(3) 0.019(3) 0.007(3)
C34 0.033(3) 0.036(3) 0.044(3) -0.012(3) 0.008(3) 0.000(3)
C35 0.042(4) 0.052(4) 0.047(4) -0.019(3) 0.002(3) -0.001(3)
C36 0.041(4) 0.036(3) 0.043(3) -0.010(3) 0.015(3) -0.010(3)
C37 0.044(4) 0.050(4) 0.070(4) -0.020(4) 0.022(4) -0.020(3)
C38 0.035(3) 0.027(3) 0.037(3) -0.008(2) 0.011(3) -0.001(2)
C39 0.055(4) 0.031(3) 0.051(4) -0.002(3) 0.018(3) -0.003(3)
C40 0.038(3) 0.030(3) 0.032(3) -0.011(2) 0.017(3) -0.005(2)
C41 0.037(4) 0.032(3) 0.043(3) -0.003(3) 0.016(3) -0.001(3)
C42 0.041(3) 0.028(3) 0.029(3) -0.008(2) 0.008(2) 0.005(3)
C43 0.062(5) 0.041(3) 0.034(3) -0.002(3) 0.020(3) -0.001(3)

loop_
_atom_type_symbol
_atom_type_description
_atom_type_scat_dispersion_real
_atom_type_scat_dispersion_imag
_atom_type_scat_source
C C 0.0033 0.0016 'International Tables Vol C Tables 4.2.6.8 and 6.1.1.4'
H H 0.0000 0.0000 'International Tables Vol C Tables 4.2.6.8 and 6.1.1.4'
N N 0.0061 0.0033 'International Tables Vol C Tables 4.2.6.8 and 6.1.1.4'
Sm Sm -0.1638 3.4418 'International Tables Vol C Tables 4.2.6.8 and 6.1.1.4'

loop_
_exptl_crystal_face_index_h
_exptl_crystal_face_index_k
_exptl_crystal_face_index_l
_exptl_crystal_face_perp_dist
-1 -2 -7 0.0890
1 2 7 0.1030
7 -1 -4 0.1100
-3 1 5 0.1100
-1 5 -6 0.0580
-2 -3 5 0.0520
-7 1 4 0.1780

loop_
_geom_angle_atom_site_label_1
_geom_angle_atom_site_label_2
_geom_angle_atom_site_label_3
_geom_angle
_geom_angle_site_symmetry_1
_geom_angle_site_symmetry_3
_geom_angle_publ_flag
N1 Sm C24 81.62(15) . . ?
N1 Sm C26 89.96(15) . . ?
N1 Sm C28 119.83(15) . . ?
N1 Sm C30 131.00(15) . . ?
N1 Sm C32 104.50(16) . . ?
N1 Sm C34 93.56(16) . . ?
N1 Sm C36 122.98(16) . . ?
N1 Sm C38 128.35(16) . . ?
N1 Sm C40 100.12(15) . . ?
N1 Sm C42 80.00(15) . . ?
N4 Sm N1 72.15(15) . . ?
N4 Sm C24 102.60(17) . . ?
N4 Sm C26 77.89(16) . . ?
N4 Sm C28 85.79(17) . . ?
N4 Sm C30 115.12(17) . . ?
N4 Sm C32 127.81(16) . . ?
N4 Sm C34 129.28(16) . . ?
N4 Sm C36 131.62(17) . . ?
N4 Sm C38 102.82(16) . . ?
N4 Sm C40 84.70(16) . . ?
N4 Sm C42 99.77(16) . . ?
C24 Sm C34 123.68(18) . . ?
C24 Sm C36 123.95(19) . . ?
C24 Sm C38 145.65(17) . . ?
C26 Sm C24 30.00(17) . . ?
C26 Sm C34 152.25(18) . . ?
C26 Sm C36 139.07(18) . . ?
C26 Sm C38 140.54(16) . . ?
C28 Sm C24 49.10(17) . . ?
C28 Sm C26 30.02(16) . . ?
C28 Sm C34 139.26(19) . . ?
C28 Sm C36 113.63(18) . . ?
C28 Sm C38 110.67(17) . . ?
C30 Sm C24 49.41(17) . . ?
C30 Sm C26 49.65(18) . . ?
C30 Sm C28 29.64(18) . . ?
C30 Sm C34 110.74(19) . . ?
C30 Sm C36 89.48(18) . . ?
C30 Sm C38 98.46(17) . . ?
C30 Sm C40 128.18(16) . . ?
C32 Sm C24 29.89(17) . . ?
C32 Sm C26 49.93(18) . . ?
C32 Sm C28 49.63(18) . . ?
C32 Sm C30 30.55(16) . . ?
C32 Sm C34 102.74(18) . . ?
C32 Sm C36 94.93(18) . . ?
C32 Sm C38 116.28(17) . . ?
C32 Sm C40 143.91(17) . . ?
C32 Sm C42 131.65(18) . . ?
C36 Sm C34 29.47(17) . . ?
C38 Sm C34 48.95(17) . . ?
C38 Sm C36 29.62(18) . . ?
C40 Sm C24 172.67(18) . . ?
C40 Sm C26 156.17(18) . . ?
C40 Sm C28 133.43(17) . . ?
C40 Sm C34 49.28(18) . . ?
C40 Sm C36 49.20(18) . . ?
C40 Sm C38 30.03(16) . . ?
C42 Sm C24 144.97(17) . . ?
C42 Sm C26 169.91(16) . . ?
C42 Sm C28 160.07(17) . . ?
C42 Sm C30 138.16(19) . . ?
C42 Sm C34 29.68(17) . . ?
C42 Sm C36 49.04(18) . . ?
C42 Sm C38 49.50(16) . . ?
C42 Sm C40 30.28(16) . . ?
N2 N1 Sm 133.3(4) . . ?
N2 N1 C12 110.6(4) . . ?
C12 N1 Sm 115.9(3) . . ?
N1 N2 C1 122.7(5) . . ?
N4 N3 C1 122.3(5) . . ?
N3 N4 Sm 134.3(4) . . ?
N3 N4 C18 110.1(5) . . ?
C18 N4 Sm 114.9(3) . . ?
N2 C1 N3 134.6(5) . . ?
N2 C1 C2 113.9(5) . . ?
N3 C1 C2 111.5(5) . . ?
C3 C2 C1 122.1(5) . . ?
C3 C2 C7 116.8(5) . . ?
C7 C2 C1 121.1(5) . . ?
C2 C3 H3 119.3 . . ?
C4 C3 C2 121.5(5) . . ?
C4 C3 H3 119.3 . . ?
C3 C4 H4 118.9 . . ?
C3 C4 C5 122.2(6) . . ?
C5 C4 H4 118.9 . . ?
C4 C5 C6 116.1(6) . . ?
C4 C5 C8A 121.8(7) . . ?
C4 C5 C8B 123.4(8) . . ?
C6 C5 C8A 122.1(7) . . ?
C6 C5 C8B 120.5(8) . . ?
C5 C6 H6 119.2 . . ?
C7 C6 C5 121.7(6) . . ?
C7 C6 H6 119.2 . . ?
C2 C7 H7 119.1 . . ?
C6 C7 C2 121.7(5) . . ?
C6 C7 H7 119.1 . . ?
C5 C8A C9A 109.5(9) . . ?
C5 C8A C10A 110.6(10) . . ?
C5 C8A C11A 113.2(8) . . ?
C9A C8A C10A 108.7(10) . . ?
C11A C8A C9A 107.1(10) . . ?
C11A C8A C10A 107.5(11) . . ?
C5 C8B C9B 113.2(11) . . ?
C5 C8B C11B 108.4(11) . . ?
C10B C8B C5 108.8(11) . . ?
C10B C8B C9B 107.9(12) . . ?
C10B C8B C11B 111.2(13) . . ?
C11B C8B C9B 107.4(12) . . ?
C8A C9A H9AA 109.5 . . ?
C8A C9A H9AB 109.5 . . ?
C8A C9A H9AC 109.5 . . ?
H9AA C9A H9AB 109.5 . . ?
H9AA C9A H9AC 109.5 . . ?
H9AB C9A H9AC 109.5 . . ?
C8B C9B H9BA 109.5 . . ?
C8B C9B H9BB 109.5 . . ?
C8B C9B H9BC 109.5 . . ?
H9BA C9B H9BB 109.5 . . ?
H9BA C9B H9BC 109.5 . . ?
H9BB C9B H9BC 109.5 . . ?
C8A C10A H10A 109.5 . . ?
C8A C10A H10B 109.5 . . ?
C8A C10A H10C 109.5 . . ?
H10A C10A H10B 109.5 . . ?
H10A C10A H10C 109.5 . . ?
H10B C10A H10C 109.5 . . ?
C8B C10B H10D 109.5 . . ?
C8B C10B H10E 109.5 . . ?
C8B C10B H10F 109.5 . . ?
H10D C10B H10E 109.5 . . ?
H10D C10B H10F 109.5 . . ?
H10E C10B H10F 109.5 . . ?
C8A C11A H11A 109.5 . . ?
C8A C11A H11B 109.5 . . ?
C8A C11A H11C 109.5 . . ?
H11A C11A H11B 109.5 . . ?
H11A C11A H11C 109.5 . . ?
H11B C11A H11C 109.5 . . ?
C8B C11B H11D 109.5 . . ?
C8B C11B H11E 109.5 . . ?
C8B C11B H11F 109.5 . . ?
H11D C11B H11E 109.5 . . ?
H11D C11B H11F 109.5 . . ?
H11E C11B H11F 109.5 . . ?
C13 C12 N1 118.3(5) . . ?
C13 C12 C17 118.2(5) . . ?
C17 C12 N1 123.4(5) . . ?
C12 C13 H13 118.9 . . ?
C14 C13 C12 122.2(5) . . ?
C14 C13 H13 118.9 . . ?
C13 C14 H14 119.9 . . ?
C13 C14 C15 120.1(6) . . ?
C15 C14 H14 119.9 . . ?
C14 C15 H15 120.6 . . ?
C14 C15 C16 118.9(6) . . ?
C16 C15 H15 120.6 . . ?
C15 C16 H16 119.5 . . ?
C17 C16 C15 121.0(6) . . ?
C17 C16 H16 119.5 . . ?
C12 C17 H17 120.2 . . ?
C16 C17 C12 119.6(6) . . ?
C16 C17 H17 120.2 . . ?
C19 C18 N4 123.5(5) . . ?
C23 C18 N4 117.7(5) . . ?
C23 C18 C19 118.8(6) . . ?
C18 C19 H19 120.0 . . ?
C20 C19 C18 120.1(6) . . ?
C20 C19 H19 120.0 . . ?
C19 C20 H20 119.5 . . ?
C19 C20 C21 121.0(6) . . ?
C21 C20 H20 119.5 . . ?
C20 C21 H21 120.5 . . ?
C22 C21 C20 119.0(6) . . ?
C22 C21 H21 120.5 . . ?
C21 C22 H22 120.1 . . ?
C23 C22 C21 119.9(6) . . ?
C23 C22 H22 120.1 . . ?
C18 C23 H23 119.4 . . ?
C22 C23 C18 121.3(6) . . ?
C22 C23 H23 119.4 . . ?
C25 C24 Sm 125.1(4) . . ?
C26 C24 Sm 74.8(3) . . ?
C26 C24 C25 123.1(6) . . ?
C32 C24 Sm 73.8(3) . . ?
C32 C24 C25 127.2(6) . . ?
C32 C24 C26 109.0(5) . . ?
C24 C25 H25A 109.5 . . ?
C24 C25 H25B 109.5 . . ?
C24 C25 H25C 109.5 . . ?
H25A C25 H25B 109.5 . . ?
H25A C25 H25C 109.5 . . ?
H25B C25 H25C 109.5 . . ?
C24 C26 Sm 75.2(3) . . ?
C24 C26 C27 125.9(5) . . ?
C27 C26 Sm 120.6(4) . . ?
C28 C26 Sm 75.0(3) . . ?
C28 C26 C24 106.8(5) . . ?
C28 C26 C27 127.0(5) . . ?
C26 C27 H27A 109.5 . . ?
C26 C27 H27B 109.5 . . ?
C26 C27 H27C 109.5 . . ?
H27A C27 H27B 109.5 . . ?
H27A C27 H27C 109.5 . . ?
H27B C27 H27C 109.5 . . ?
C26 C28 Sm 75.0(3) . . ?
C26 C28 C29 125.1(6) . . ?
C29 C28 Sm 127.6(4) . . ?
C30 C28 Sm 74.5(3) . . ?
C30 C28 C26 109.0(5) . . ?
C30 C28 C29 124.5(5) . . ?
C28 C29 H29A 109.5 . . ?
C28 C29 H29B 109.5 . . ?
C28 C29 H29C 109.5 . . ?
H29A C29 H29B 109.5 . . ?
H29A C29 H29C 109.5 . . ?
H29B C29 H29C 109.5 . . ?
C28 C30 Sm 75.9(3) . . ?
C28 C30 C31 125.0(6) . . ?
C28 C30 C32 108.0(5) . . ?
C31 C30 Sm 123.5(4) . . ?
C32 C30 Sm 74.4(3) . . ?
C32 C30 C31 126.2(6) . . ?
C30 C31 H31A 109.5 . . ?
C30 C31 H31B 109.5 . . ?
C30 C31 H31C 109.5 . . ?
H31A C31 H31B 109.5 . . ?
H31A C31 H31C 109.5 . . ?
H31B C31 H31C 109.5 . . ?
C24 C32 Sm 76.3(3) . . ?
C24 C32 C30 107.1(5) . . ?
C24 C32 C33 127.6(6) . . ?
C30 C32 Sm 75.0(3) . . ?
C30 C32 C33 124.6(6) . . ?
C33 C32 Sm 121.9(4) . . ?
C32 C33 H33A 109.5 . . ?
C32 C33 H33B 109.5 . . ?
C32 C33 H33C 109.5 . . ?
H33A C33 H33B 109.5 . . ?
H33A C33 H33C 109.5 . . ?
H33B C33 H33C 109.5 . . ?
C35 C34 Sm 125.6(4) . . ?
C36 C34 Sm 75.2(3) . . ?
C36 C34 C35 123.2(6) . . ?
C42 C34 Sm 73.2(3) . . ?
C42 C34 C35 128.0(6) . . ?
C42 C34 C36 108.0(5) . . ?
C34 C35 H35A 109.5 . . ?
C34 C35 H35B 109.5 . . ?
C34 C35 H35C 109.5 . . ?
H35A C35 H35B 109.5 . . ?
H35A C35 H35C 109.5 . . ?
H35B C35 H35C 109.5 . . ?
C34 C36 Sm 75.3(3) . . ?
C34 C36 C37 125.9(6) . . ?
C34 C36 C38 108.6(5) . . ?
C37 C36 Sm 126.3(4) . . ?
C38 C36 Sm 74.9(3) . . ?
C38 C36 C37 124.3(6) . . ?
C36 C37 H37A 109.5 . . ?
C36 C37 H37B 109.5 . . ?
C36 C37 H37C 109.5 . . ?
H37A C37 H37B 109.5 . . ?
H37A C37 H37C 109.5 . . ?
H37B C37 H37C 109.5 . . ?
C36 C38 Sm 75.5(3) . . ?
C36 C38 C39 124.7(6) . . ?
C36 C38 C40 107.7(5) . . ?
C39 C38 Sm 124.3(4) . . ?
C40 C38 Sm 73.8(3) . . ?
C40 C38 C39 126.9(6) . . ?
C38 C39 H39A 109.5 . . ?
C38 C39 H39B 109.5 . . ?
C38 C39 H39C 109.5 . . ?
H39A C39 H39B 109.5 . . ?
H39A C39 H39C 109.5 . . ?
H39B C39 H39C 109.5 . . ?
C38 C40 Sm 76.1(3) . . ?
C38 C40 C41 128.7(5) . . ?
C38 C40 C42 107.5(5) . . ?
C41 C40 Sm 119.1(3) . . ?
C42 C40 Sm 74.5(3) . . ?
C42 C40 C41 123.7(5) . . ?
C40 C41 H41A 109.5 . . ?
C40 C41 H41B 109.5 . . ?
C40 C41 H41C 109.5 . . ?
H41A C41 H41B 109.5 . . ?
H41A C41 H41C 109.5 . . ?
H41B C41 H41C 109.5 . . ?
C34 C42 Sm 77.1(3) . . ?
C34 C42 C40 108.2(5) . . ?
C34 C42 C43 126.7(6) . . ?
C40 C42 Sm 75.2(3) . . ?
C40 C42 C43 124.4(6) . . ?
C43 C42 Sm 121.3(4) . . ?
C42 C43 H43A 109.5 . . ?
C42 C43 H43B 109.5 . . ?
C42 C43 H43C 109.5 . . ?
H43A C43 H43B 109.5 . . ?
H43A C43 H43C 109.5 . . ?
H43B C43 H43C 109.5 . . ?

loop_
_geom_bond_atom_site_label_1
_geom_bond_atom_site_label_2
_geom_bond_distance
_geom_bond_site_symmetry_2
_geom_bond_publ_flag
Sm N1 2.489(4) . ?
Sm N4 2.475(5) . ?
Sm C24 2.748(6) . ?
Sm C26 2.743(5) . ?
Sm C28 2.742(6) . ?
Sm C30 2.724(5) . ?
Sm C32 2.717(6) . ?
Sm C34 2.769(6) . ?
Sm C36 2.768(6) . ?
Sm C38 2.760(5) . ?
Sm C40 2.730(5) . ?
Sm C42 2.720(5) . ?
N1 N2 1.306(6) . ?
N1 C12 1.424(7) . ?
N2 C1 1.335(7) . ?
N3 N4 1.290(6) . ?
N3 C1 1.349(7) . ?
N4 C18 1.444(7) . ?
C1 C2 1.494(7) . ?
C2 C3 1.393(7) . ?
C2 C7 1.397(8) . ?
C3 H3 0.9500 . ?
C3 C4 1.370(8) . ?
C4 H4 0.9500 . ?
C4 C5 1.396(8) . ?
C5 C6 1.404(8) . ?
C5 C8A 1.529(12) . ?
C5 C8B 1.529(13) . ?
C6 H6 0.9500 . ?
C6 C7 1.370(8) . ?
C7 H7 0.9500 . ?
C8A C9A 1.539(13) . ?
C8A C10A 1.558(15) . ?
C8A C11A 1.534(14) . ?
C8B C9B 1.555(17) . ?
C8B C10B 1.522(16) . ?
C8B C11B 1.540(16) . ?
C9A H9AA 0.9800 . ?
C9A H9AB 0.9800 . ?
C9A H9AC 0.9800 . ?
C9B H9BA 0.9800 . ?
C9B H9BB 0.9800 . ?
C9B H9BC 0.9800 . ?
C10A H10A 0.9800 . ?
C10A H10B 0.9800 . ?
C10A H10C 0.9800 . ?
C10B H10D 0.9800 . ?
C10B H10E 0.9800 . ?
C10B H10F 0.9800 . ?
C11A H11A 0.9800 . ?
C11A H11B 0.9800 . ?
C11A H11C 0.9800 . ?
C11B H11D 0.9800 . ?
C11B H11E 0.9800 . ?
C11B H11F 0.9800 . ?
C12 C13 1.384(8) . ?
C12 C17 1.398(7) . ?
C13 H13 0.9500 . ?
C13 C14 1.369(8) . ?
C14 H14 0.9500 . ?
C14 C15 1.377(8) . ?
C15 H15 0.9500 . ?
C15 C16 1.395(9) . ?
C16 H16 0.9500 . ?
C16 C17 1.388(8) . ?
C17 H17 0.9500 . ?
C18 C19 1.393(8) . ?
C18 C23 1.388(8) . ?
C19 H19 0.9500 . ?
C19 C20 1.368(9) . ?
C20 H20 0.9500 . ?
C20 C21 1.396(9) . ?
C21 H21 0.9500 . ?
C21 C22 1.387(9) . ?
C22 H22 0.9500 . ?
C22 C23 1.375(8) . ?
C23 H23 0.9500 . ?
C24 C25 1.513(8) . ?
C24 C26 1.421(8) . ?
C24 C32 1.410(8) . ?
C25 H25A 0.9800 . ?
C25 H25B 0.9800 . ?
C25 H25C 0.9800 . ?
C26 C27 1.495(8) . ?
C26 C28 1.421(8) . ?
C27 H27A 0.9800 . ?
C27 H27B 0.9800 . ?
C27 H27C 0.9800 . ?
C28 C29 1.514(8) . ?
C28 C30 1.398(9) . ?
C29 H29A 0.9800 . ?
C29 H29B 0.9800 . ?
C29 H29C 0.9800 . ?
C30 C31 1.503(8) . ?
C30 C32 1.433(8) . ?
C31 H31A 0.9800 . ?
C31 H31B 0.9800 . ?
C31 H31C 0.9800 . ?
C32 C33 1.508(9) . ?
C33 H33A 0.9800 . ?
C33 H33B 0.9800 . ?
C33 H33C 0.9800 . ?
C34 C35 1.505(9) . ?
C34 C36 1.408(8) . ?
C34 C42 1.407(8) . ?
C35 H35A 0.9800 . ?
C35 H35B 0.9800 . ?
C35 H35C 0.9800 . ?
C36 C37 1.504(8) . ?
C36 C38 1.413(8) . ?
C37 H37A 0.9800 . ?
C37 H37B 0.9800 . ?
C37 H37C 0.9800 . ?
C38 C39 1.509(8) . ?
C38 C40 1.422(8) . ?
C39 H39A 0.9800 . ?
C39 H39B 0.9800 . ?
C39 H39C 0.9800 . ?
C40 C41 1.514(8) . ?
C40 C42 1.424(8) . ?
C41 H41A 0.9800 . ?
C41 H41B 0.9800 . ?
C41 H41C 0.9800 . ?
C42 C43 1.506(8) . ?
C43 H43A 0.9800 . ?
C43 H43B 0.9800 . ?
C43 H43C 0.9800 . ?

loop_
_geom_torsion_atom_site_label_1
_geom_torsion_atom_site_label_2
_geom_torsion_atom_site_label_3
_geom_torsion_atom_site_label_4
_geom_torsion
_geom_torsion_site_symmetry_1
_geom_torsion_site_symmetry_2
_geom_torsion_site_symmetry_3
_geom_torsion_site_symmetry_4
_geom_torsion_publ_flag
Sm N1 N2 C1 4.8(7) . . . . ?
Sm N1 C12 C13 -20.2(6) . . . . ?
Sm N1 C12 C17 160.3(4) . . . . ?
Sm N4 C18 C19 151.8(5) . . . . ?
Sm N4 C18 C23 -26.0(6) . . . . ?
Sm C24 C26 C27 -117.3(5) . . . . ?
Sm C24 C26 C28 68.9(4) . . . . ?
Sm C24 C32 C30 -69.3(4) . . . . ?
Sm C24 C32 C33 119.9(6) . . . . ?
Sm C26 C28 C29 -125.7(6) . . . . ?
Sm C26 C28 C30 67.3(4) . . . . ?
Sm C28 C30 C31 -121.3(6) . . . . ?
Sm C28 C30 C32 68.1(4) . . . . ?
Sm C30 C32 C24 70.2(4) . . . . ?
Sm C30 C32 C33 -118.7(6) . . . . ?
Sm C34 C36 C37 -124.5(6) . . . . ?
Sm C34 C36 C38 68.1(4) . . . . ?
Sm C34 C42 C40 -69.5(4) . . . . ?
Sm C34 C42 C43 119.5(5) . . . . ?
Sm C36 C38 C39 -121.9(5) . . . . ?
Sm C36 C38 C40 67.4(4) . . . . ?
Sm C38 C40 C41 -116.3(5) . . . . ?
Sm C38 C40 C42 68.5(3) . . . . ?
Sm C40 C42 C34 70.7(4) . . . . ?
Sm C40 C42 C43 -118.0(5) . . . . ?
N1 N2 C1 N3 -5.1(9) . . . . ?
N1 N2 C1 C2 175.1(4) . . . . ?
N1 C12 C13 C14 -179.7(5) . . . . ?
N1 C12 C17 C16 -179.4(5) . . . . ?
N2 N1 C12 C13 163.4(5) . . . . ?
N2 N1 C12 C17 -16.1(7) . . . . ?
N2 C1 C2 C3 34.1(7) . . . . ?
N2 C1 C2 C7 -145.9(5) . . . . ?
N3 N4 C18 C19 -20.0(7) . . . . ?
N3 N4 C18 C23 162.3(5) . . . . ?
N3 C1 C2 C3 -145.8(5) . . . . ?
N3 C1 C2 C7 34.2(7) . . . . ?
N4 N3 C1 N2 -2.2(9) . . . . ?
N4 N3 C1 C2 177.6(4) . . . . ?
N4 C18 C19 C20 -179.3(6) . . . . ?
N4 C18 C23 C22 178.8(5) . . . . ?
C1 N3 N4 Sm 9.6(8) . . . . ?
C1 N3 N4 C18 179.1(5) . . . . ?
C1 C2 C3 C4 177.0(5) . . . . ?
C1 C2 C7 C6 -177.8(5) . . . . ?
C2 C3 C4 C5 1.3(9) . . . . ?
C3 C2 C7 C6 2.2(9) . . . . ?
C3 C4 C5 C6 1.2(9) . . . . ?
C3 C4 C5 C8A -179.1(8) . . . . ?
C3 C4 C5 C8B -177.3(9) . . . . ?
C4 C5 C6 C7 -2.0(9) . . . . ?
C4 C5 C8A C9A -114.9(9) . . . . ?
C4 C5 C8A C10A 125.3(9) . . . . ?
C4 C5 C8A C11A 4.6(14) . . . . ?
C4 C5 C8B C9B -176.6(9) . . . . ?
C4 C5 C8B C10B 63.5(14) . . . . ?
C4 C5 C8B C11B -57.5(14) . . . . ?
C5 C6 C7 C2 0.3(10) . . . . ?
C6 C5 C8A C9A 64.8(12) . . . . ?
C6 C5 C8A C10A -55.0(11) . . . . ?
C6 C5 C8A C11A -175.7(9) . . . . ?
C6 C5 C8B C9B 5.0(15) . . . . ?
C6 C5 C8B C10B -114.9(11) . . . . ?
C6 C5 C8B C11B 124.1(11) . . . . ?
C7 C2 C3 C4 -2.9(8) . . . . ?
C8A C5 C6 C7 178.3(8) . . . . ?
C8B C5 C6 C7 176.6(9) . . . . ?
C12 N1 N2 C1 -179.7(5) . . . . ?
C12 C13 C14 C15 -0.5(9) . . . . ?
C13 C12 C17 C16 1.1(8) . . . . ?
C13 C14 C15 C16 0.3(9) . . . . ?
C14 C15 C16 C17 0.7(9) . . . . ?
C15 C16 C17 C12 -1.4(9) . . . . ?
C17 C12 C13 C14 -0.2(8) . . . . ?
C18 C19 C20 C21 1.6(11) . . . . ?
C19 C18 C23 C22 1.0(9) . . . . ?
C19 C20 C21 C22 -1.0(11) . . . . ?
C20 C21 C22 C23 0.4(10) . . . . ?
C21 C22 C23 C18 -0.4(10) . . . . ?
C23 C18 C19 C20 -1.6(10) . . . . ?
C24 C26 C28 Sm -69.1(4) . . . . ?
C24 C26 C28 C29 165.2(5) . . . . ?
C24 C26 C28 C30 -1.7(6) . . . . ?
C25 C24 C26 Sm 122.3(5) . . . . ?
C25 C24 C26 C27 5.0(9) . . . . ?
C25 C24 C26 C28 -168.8(5) . . . . ?
C25 C24 C32 Sm -122.1(5) . . . . ?
C25 C24 C32 C30 168.6(5) . . . . ?
C25 C24 C32 C33 -2.2(9) . . . . ?
C26 C24 C32 Sm 67.1(4) . . . . ?
C26 C24 C32 C30 -2.1(6) . . . . ?
C26 C24 C32 C33 -173.0(6) . . . . ?
C26 C28 C30 Sm -67.7(4) . . . . ?
C26 C28 C30 C31 171.0(5) . . . . ?
C26 C28 C30 C32 0.5(6) . . . . ?
C27 C26 C28 Sm 117.3(6) . . . . ?
C27 C26 C28 C29 -8.5(9) . . . . ?
C27 C26 C28 C30 -175.4(5) . . . . ?
C28 C30 C32 Sm -69.1(4) . . . . ?
C28 C30 C32 C24 1.0(6) . . . . ?
C28 C30 C32 C33 172.2(6) . . . . ?
C29 C28 C30 Sm 125.2(6) . . . . ?
C29 C28 C30 C31 4.0(9) . . . . ?
C29 C28 C30 C32 -166.6(5) . . . . ?
C31 C30 C32 Sm 120.4(6) . . . . ?
C31 C30 C32 C24 -169.4(5) . . . . ?
C31 C30 C32 C33 1.8(9) . . . . ?
C32 C24 C26 Sm -66.5(4) . . . . ?
C32 C24 C26 C27 176.2(5) . . . . ?
C32 C24 C26 C28 2.4(6) . . . . ?
C34 C36 C38 Sm -68.4(4) . . . . ?
C34 C36 C38 C39 169.6(5) . . . . ?
C34 C36 C38 C40 -1.0(6) . . . . ?
C35 C34 C36 Sm 123.1(5) . . . . ?
C35 C34 C36 C37 -1.4(9) . . . . ?
C35 C34 C36 C38 -168.8(5) . . . . ?
C35 C34 C42 Sm -122.4(6) . . . . ?
C35 C34 C42 C40 168.2(5) . . . . ?
C35 C34 C42 C43 -2.8(9) . . . . ?
C36 C34 C42 Sm 67.8(4) . . . . ?
C36 C34 C42 C40 -1.7(6) . . . . ?
C36 C34 C42 C43 -172.7(5) . . . . ?
C36 C38 C40 Sm -68.6(4) . . . . ?
C36 C38 C40 C41 175.1(5) . . . . ?
C36 C38 C40 C42 -0.1(6) . . . . ?
C37 C36 C38 Sm 123.9(6) . . . . ?
C37 C36 C38 C39 2.0(9) . . . . ?
C37 C36 C38 C40 -168.7(5) . . . . ?
C38 C40 C42 Sm -69.6(3) . . . . ?
C38 C40 C42 C34 1.1(6) . . . . ?
C38 C40 C42 C43 172.3(5) . . . . ?
C39 C38 C40 Sm 121.1(5) . . . . ?
C39 C38 C40 C41 4.7(9) . . . . ?
C39 C38 C40 C42 -170.4(5) . . . . ?
C41 C40 C42 Sm 114.9(5) . . . . ?
C41 C40 C42 C34 -174.4(5) . . . . ?
C41 C40 C42 C43 -3.1(8) . . . . ?
C42 C34 C36 Sm -66.4(4) . . . . ?
C42 C34 C36 C37 169.1(5) . . . . ?
C42 C34 C36 C38 1.7(6) . . . . ?
